data_4025734
loop_
_publ_author_name
'Takumi Furuta'
'Junya Yamamoto'
'Yuki Kitamura'
'Ayano Hashimoto'
'Hyuma Masu'
'Isao Azumaya'
'Toshiyuki Kan'
'Takeo Kawabata'

_publ_section_title
;
 Synthesis of Axially Chiral Amino Acid and Amino Alcohols via
 Additive-Ligand-Free Pd-Catalyzed Domino Coupling Reaction and Subsequent
 Transformations of the Product Amidoaza[5]helicene
;
_journal_name_full 'Journal of Organic Chemistry'
_journal_page_first 7010
_journal_page_last 7013
_journal_paper_doi 10.1021/jo101524t
_journal_volume 75
_journal_year 2010
_chemical_formula_sum 'C28 H19 N O2'
_chemical_formula_weight 401.44
_chemical_name_systematic
; 3-(4-Methoxyphenyl)dibenzo[a,k]phenanthridin-4(3H)-one
 ? 
;
_space_group_IT_number 2
_symmetry_cell_setting triclinic
_symmetry_space_group_name_Hall '-P 1'
_symmetry_space_group_name_H-M 'P -1'
_atom_sites_solution_hydrogens geom
_atom_sites_solution_primary direct
_atom_sites_solution_secondary difmap
_audit_creation_method SHELXL-97
_cell_angle_alpha 66.801(4)
_cell_angle_beta 74.011(4)
_cell_angle_gamma 68.931(4)
_cell_formula_units_Z 2
_cell_length_a 10.029(3)
_cell_length_b 10.126(4)
_cell_length_c 10.939(4)
_cell_measurement_reflns_used 633
_cell_measurement_temperature 100
_cell_measurement_theta_max 23.48
_cell_measurement_theta_min 2.52
_cell_volume 941.1(6)
_computing_cell_refinement 'APEX2 (Bruker AXS, 2006)'
_computing_data_collection 'APEX2 (Bruker AXS, 2006)'
_computing_data_reduction 'SAINT (Bruker AXS, 2004)'
_computing_molecular_graphics 'XSHEL (Bruker AXS,2002)'
_computing_publication_material 'XCIF (Bruker AXS, 2001)'
_computing_structure_refinement 'SHELXL-97 (Sheldrick, 1997)'
_computing_structure_solution 'SHELXS-97 (Sheldrick, 1997)'
_diffrn_ambient_temperature 100
_diffrn_detector_area_resol_mean 8.333
_diffrn_measured_fraction_theta_full 0.964
_diffrn_measured_fraction_theta_max 0.857
_diffrn_measurement_device_type 'Bruker APEXII CCD area detector'
_diffrn_measurement_method 'phi and omega scans'
_diffrn_radiation_monochromator graphite
_diffrn_radiation_source 'sealed tube'
_diffrn_radiation_type MoKa
_diffrn_radiation_wavelength 0.71073
_diffrn_reflns_av_R_equivalents 0.0274
_diffrn_reflns_av_sigmaI/netI 0.0849
_diffrn_reflns_limit_h_max 9
_diffrn_reflns_limit_h_min -12
_diffrn_reflns_limit_k_max 11
_diffrn_reflns_limit_k_min -12
_diffrn_reflns_limit_l_max 9
_diffrn_reflns_limit_l_min -13
_diffrn_reflns_number 4610
_diffrn_reflns_theta_full 25.00
_diffrn_reflns_theta_max 27.11
_diffrn_reflns_theta_min 2.05
_exptl_absorpt_coefficient_mu 0.089
_exptl_absorpt_correction_T_max 0.9982
_exptl_absorpt_correction_T_min 0.9738
_exptl_absorpt_correction_type empirical
_exptl_absorpt_process_details
;
SADABS Sheldrick 1996
;
_exptl_crystal_colour yellow
_exptl_crystal_density_diffrn 1.417
_exptl_crystal_density_method 'not measured'
_exptl_crystal_description plate
_exptl_crystal_F_000 420
_exptl_crystal_size_max 0.30
_exptl_crystal_size_mid 0.10
_exptl_crystal_size_min 0.02
_refine_diff_density_max 0.214
_refine_diff_density_min -0.279
_refine_diff_density_rms 0.061
_refine_ls_extinction_method none
_refine_ls_goodness_of_fit_ref 1.005
_refine_ls_hydrogen_treatment constr
_refine_ls_matrix_type full
_refine_ls_number_parameters 281
_refine_ls_number_reflns 3559
_refine_ls_number_restraints 0
_refine_ls_restrained_S_all 1.005
_refine_ls_R_factor_all 0.1153
_refine_ls_R_factor_gt 0.0570
_refine_ls_shift/su_max 0.000
_refine_ls_shift/su_mean 0.000
_refine_ls_structure_factor_coef Fsqd
_refine_ls_weighting_details 'calc w=1/[s^2^(Fo^2^)+(0.0644P)^2^+0.0000P] where P=(Fo^2^+2Fc^2^)/3'
_refine_ls_weighting_scheme calc
_refine_ls_wR_factor_gt 0.1185
_refine_ls_wR_factor_ref 0.1447
_reflns_number_gt 2115
_reflns_number_total 3559
_reflns_threshold_expression >2sigma(I)
_cod_data_source_file jo101524t_si_003.cif
_cod_data_source_block a0902141mas
_cod_depositor_comments
;
The following automatic conversions were performed:

'_symmetry_cell_setting' value 'Triclinic' changed to 'triclinic'
according to the built-in table from CIF Core dictionary named
'cif_core.dic' version 2.4.1 from 2010-06-29.

Automatic conversion script
Id: cif_fix_values 1646 2011-03-28 12:23:43Z adriana 
;
_cod_original_sg_symbol_H-M 'P -1 '
_cod_database_code 4025734

loop_
_symmetry_equiv_pos_as_xyz
'x, y, z'
'-x, -y, -z'

loop_
_atom_site_label
_atom_site_type_symbol
_atom_site_fract_x
_atom_site_fract_y
_atom_site_fract_z
_atom_site_U_iso_or_equiv
_atom_site_adp_type
_atom_site_occupancy
_atom_site_symmetry_multiplicity
_atom_site_calc_flag
_atom_site_refinement_flags
_atom_site_disorder_assembly
_atom_site_disorder_group
C1 C 0.2764(3) 0.5031(3) 0.1690(3) 0.0197(7) Uani 1 1 d . . .
C2 C 0.3746(3) 0.4086(3) 0.0885(3) 0.0181(6) Uani 1 1 d . . .
C3 C 0.3437(3) 0.4203(3) -0.0330(3) 0.0173(6) Uani 1 1 d . . .
C4 C 0.4275(3) 0.3001(3) -0.0882(3) 0.0191(7) Uani 1 1 d . . .
C5 C 0.3803(3) 0.2716(3) -0.1845(3) 0.0191(7) Uani 1 1 d . . .
H5 H 0.2916 0.3340 -0.2162 0.023 Uiso 1 1 calc R . .
C6 C 0.4609(3) 0.1557(3) -0.2318(3) 0.0222(7) Uani 1 1 d . . .
H6 H 0.4272 0.1372 -0.2950 0.027 Uiso 1 1 calc R . .
C7 C 0.5937(3) 0.0633(3) -0.1875(3) 0.0230(7) Uani 1 1 d . . .
H7 H 0.6517 -0.0132 -0.2250 0.028 Uiso 1 1 calc R . .
C8 C 0.6388(3) 0.0828(3) -0.0927(3) 0.0224(7) Uani 1 1 d . . .
H8 H 0.7278 0.0186 -0.0627 0.027 Uiso 1 1 calc R . .
C9 C 0.5551(3) 0.1982(3) -0.0366(3) 0.0196(7) Uani 1 1 d . . .
C10 C 0.5920(3) 0.2064(3) 0.0753(3) 0.0199(7) Uani 1 1 d . . .
H10 H 0.6814 0.1437 0.1053 0.024 Uiso 1 1 calc R . .
C11 C 0.5006(3) 0.3037(3) 0.1411(3) 0.0206(7) Uani 1 1 d . . .
H11 H 0.5215 0.3010 0.2218 0.025 Uiso 1 1 calc R . .
C12 C 0.1190(3) 0.6149(3) -0.0039(3) 0.0179(6) Uani 1 1 d . . .
C13 C 0.2252(3) 0.5466(3) -0.0912(3) 0.0165(6) Uani 1 1 d . . .
C14 C 0.2142(3) 0.6125(3) -0.2332(3) 0.0177(6) Uani 1 1 d . . .
C15 C 0.3336(3) 0.5898(3) -0.3366(3) 0.0204(7) Uani 1 1 d . . .
H15 H 0.4261 0.5287 -0.3131 0.024 Uiso 1 1 calc R . .
C16 C 0.3170(3) 0.6546(3) -0.4694(3) 0.0260(7) Uani 1 1 d . . .
H16 H 0.3978 0.6353 -0.5363 0.031 Uiso 1 1 calc R . .
C17 C 0.1831(3) 0.7492(3) -0.5092(3) 0.0278(7) Uani 1 1 d . . .
H17 H 0.1725 0.7900 -0.6016 0.033 Uiso 1 1 calc R . .
C18 C 0.0683(3) 0.7818(3) -0.4130(3) 0.0241(7) Uani 1 1 d . . .
H18 H -0.0213 0.8489 -0.4394 0.029 Uiso 1 1 calc R . .
C19 C 0.0815(3) 0.7165(3) -0.2743(3) 0.0199(7) Uani 1 1 d . . .
C20 C -0.0343(3) 0.7564(3) -0.1747(3) 0.0211(7) Uani 1 1 d . . .
H20 H -0.1269 0.8150 -0.1993 0.025 Uiso 1 1 calc R . .
C21 C -0.0152(3) 0.7125(3) -0.0446(3) 0.0191(6) Uani 1 1 d . . .
H21 H -0.0918 0.7471 0.0191 0.023 Uiso 1 1 calc R . .
C22 C 0.0390(3) 0.6727(3) 0.2089(3) 0.0192(6) Uani 1 1 d . . .
C23 C -0.0401(3) 0.6016(3) 0.3254(3) 0.0208(7) Uani 1 1 d . . .
H23 H -0.0253 0.4966 0.3519 0.025 Uiso 1 1 calc R . .
C24 C -0.1419(3) 0.6835(3) 0.4043(3) 0.0206(7) Uani 1 1 d . . .
H24 H -0.1965 0.6351 0.4848 0.025 Uiso 1 1 calc R . .
C25 C -0.1624(3) 0.8366(3) 0.3635(3) 0.0199(7) Uani 1 1 d . . .
C26 C -0.0814(3) 0.9080(3) 0.2468(3) 0.0217(7) Uani 1 1 d . . .
H26 H -0.0954 1.0128 0.2203 0.026 Uiso 1 1 calc R . .
C27 C 0.0193(3) 0.8257(3) 0.1698(3) 0.0206(7) Uani 1 1 d . . .
H27 H 0.0752 0.8737 0.0902 0.025 Uiso 1 1 calc R . .
C28 C -0.3410(3) 0.8601(4) 0.5547(3) 0.0331(8) Uani 1 1 d . . .
H28A H -0.3948 0.8060 0.5388 0.050 Uiso 1 1 calc R . .
H28B H -0.4089 0.9362 0.5936 0.050 Uiso 1 1 calc R . .
H28C H -0.2734 0.7894 0.6172 0.050 Uiso 1 1 calc R . .
N1 N 0.1435(2) 0.5870(2) 0.1258(2) 0.0196(6) Uani 1 1 d . . .
O1 O 0.3030(2) 0.5013(2) 0.2726(2) 0.0259(5) Uani 1 1 d . . .
O2 O -0.2627(2) 0.9305(2) 0.4309(2) 0.0283(5) Uani 1 1 d . . .

loop_
_atom_site_aniso_label
_atom_site_aniso_U_11
_atom_site_aniso_U_22
_atom_site_aniso_U_33
_atom_site_aniso_U_23
_atom_site_aniso_U_13
_atom_site_aniso_U_12
C1 0.0159(15) 0.0212(16) 0.0228(17) -0.0045(13) -0.0062(12) -0.0069(12)
C2 0.0173(15) 0.0160(14) 0.0206(16) -0.0048(12) -0.0014(12) -0.0068(12)
C3 0.0132(14) 0.0178(15) 0.0206(16) -0.0050(12) -0.0020(11) -0.0060(12)
C4 0.0157(14) 0.0195(15) 0.0213(16) -0.0046(13) -0.0018(12) -0.0073(12)
C5 0.0142(14) 0.0186(15) 0.0236(17) -0.0065(13) -0.0016(12) -0.0049(12)
C6 0.0209(15) 0.0256(16) 0.0248(17) -0.0118(14) -0.0002(13) -0.0106(13)
C7 0.0160(15) 0.0239(16) 0.0293(18) -0.0132(14) 0.0016(13) -0.0046(13)
C8 0.0116(14) 0.0199(16) 0.0329(18) -0.0059(14) -0.0034(13) -0.0047(12)
C9 0.0152(15) 0.0197(15) 0.0220(16) -0.0060(13) 0.0013(12) -0.0067(12)
C10 0.0119(14) 0.0221(16) 0.0236(17) -0.0033(13) -0.0061(12) -0.0047(12)
C11 0.0197(15) 0.0229(16) 0.0195(16) -0.0042(13) -0.0032(12) -0.0095(13)
C12 0.0178(15) 0.0192(15) 0.0196(16) -0.0059(12) -0.0034(12) -0.0085(12)
C13 0.0148(14) 0.0170(14) 0.0202(16) -0.0083(12) -0.0017(12) -0.0056(12)
C14 0.0171(14) 0.0167(15) 0.0219(16) -0.0077(13) -0.0051(12) -0.0047(12)
C15 0.0171(15) 0.0224(16) 0.0214(17) -0.0065(13) -0.0046(12) -0.0048(13)
C16 0.0249(17) 0.0280(17) 0.0226(17) -0.0098(14) 0.0017(13) -0.0069(14)
C17 0.0344(18) 0.0301(18) 0.0167(17) -0.0031(14) -0.0057(14) -0.0105(15)
C18 0.0243(16) 0.0213(16) 0.0282(18) -0.0068(14) -0.0125(14) -0.0032(13)
C19 0.0200(15) 0.0186(15) 0.0238(17) -0.0079(13) -0.0050(13) -0.0065(13)
C20 0.0171(15) 0.0193(15) 0.0273(18) -0.0082(13) -0.0054(13) -0.0035(12)
C21 0.0142(14) 0.0192(15) 0.0233(17) -0.0091(13) -0.0010(12) -0.0032(12)
C22 0.0194(15) 0.0205(15) 0.0194(16) -0.0092(13) -0.0042(12) -0.0039(13)
C23 0.0194(15) 0.0216(15) 0.0216(17) -0.0060(13) -0.0060(12) -0.0053(13)
C24 0.0169(15) 0.0255(16) 0.0197(16) -0.0088(13) -0.0018(12) -0.0059(13)
C25 0.0170(15) 0.0214(16) 0.0244(17) -0.0133(13) -0.0055(12) -0.0010(13)
C26 0.0234(16) 0.0178(15) 0.0272(18) -0.0100(13) -0.0086(13) -0.0030(13)
C27 0.0173(15) 0.0242(16) 0.0230(16) -0.0067(13) -0.0047(12) -0.0089(13)
C28 0.0311(18) 0.038(2) 0.0279(19) -0.0144(15) -0.0017(15) -0.0048(15)
N1 0.0159(12) 0.0235(13) 0.0204(14) -0.0104(11) -0.0014(10) -0.0044(10)
O1 0.0243(11) 0.0314(12) 0.0245(12) -0.0117(10) -0.0070(9) -0.0055(9)
O2 0.0279(12) 0.0290(12) 0.0271(13) -0.0140(10) -0.0023(9) -0.0034(10)

loop_
_atom_type_symbol
_atom_type_description
_atom_type_scat_dispersion_real
_atom_type_scat_dispersion_imag
_atom_type_scat_source
C C 0.0033 0.0016 'International Tables Vol C Tables 4.2.6.8 and 6.1.1.4'
H H 0.0000 0.0000 'International Tables Vol C Tables 4.2.6.8 and 6.1.1.4'
N N 0.0061 0.0033 'International Tables Vol C Tables 4.2.6.8 and 6.1.1.4'
O O 0.0106 0.0060 'International Tables Vol C Tables 4.2.6.8 and 6.1.1.4'

loop_
_geom_angle_atom_site_label_1
_geom_angle_atom_site_label_2
_geom_angle_atom_site_label_3
_geom_angle
_geom_angle_site_symmetry_1
_geom_angle_site_symmetry_3
_geom_angle_publ_flag
O1 C1 N1 121.2(3) . . ?
O1 C1 C2 123.5(3) . . ?
N1 C1 C2 115.1(2) . . ?
C3 C2 C11 121.6(3) . . ?
C3 C2 C1 121.5(2) . . ?
C11 C2 C1 116.8(3) . . ?
C2 C3 C4 117.0(2) . . ?
C2 C3 C13 118.1(2) . . ?
C4 C3 C13 124.8(3) . . ?
C9 C4 C5 117.7(3) . . ?
C9 C4 C3 119.4(3) . . ?
C5 C4 C3 122.6(2) . . ?
C6 C5 C4 120.8(3) . . ?
C6 C5 H5 119.6 . . ?
C4 C5 H5 119.6 . . ?
C5 C6 C7 120.4(3) . . ?
C5 C6 H6 119.8 . . ?
C7 C6 H6 119.8 . . ?
C8 C7 C6 120.5(3) . . ?
C8 C7 H7 119.8 . . ?
C6 C7 H7 119.8 . . ?
C7 C8 C9 120.8(3) . . ?
C7 C8 H8 119.6 . . ?
C9 C8 H8 119.6 . . ?
C10 C9 C4 119.6(3) . . ?
C10 C9 C8 120.9(3) . . ?
C4 C9 C8 119.4(3) . . ?
C11 C10 C9 120.8(3) . . ?
C11 C10 H10 119.6 . . ?
C9 C10 H10 119.6 . . ?
C10 C11 C2 119.8(3) . . ?
C10 C11 H11 120.1 . . ?
C2 C11 H11 120.1 . . ?
C13 C12 N1 120.4(2) . . ?
C13 C12 C21 120.5(3) . . ?
N1 C12 C21 119.1(2) . . ?
C12 C13 C14 117.4(2) . . ?
C12 C13 C3 117.4(2) . . ?
C14 C13 C3 125.1(2) . . ?
C15 C14 C19 117.1(2) . . ?
C15 C14 C13 123.4(2) . . ?
C19 C14 C13 119.2(2) . . ?
C16 C15 C14 120.9(3) . . ?
C16 C15 H15 119.5 . . ?
C14 C15 H15 119.5 . . ?
C15 C16 C17 121.5(3) . . ?
C15 C16 H16 119.2 . . ?
C17 C16 H16 119.2 . . ?
C18 C17 C16 119.1(3) . . ?
C18 C17 H17 120.4 . . ?
C16 C17 H17 120.4 . . ?
C17 C18 C19 120.9(3) . . ?
C17 C18 H18 119.6 . . ?
C19 C18 H18 119.6 . . ?
C20 C19 C18 121.1(3) . . ?
C20 C19 C14 118.8(3) . . ?
C18 C19 C14 120.1(3) . . ?
C21 C20 C19 121.2(3) . . ?
C21 C20 H20 119.4 . . ?
C19 C20 H20 119.4 . . ?
C20 C21 C12 120.0(3) . . ?
C20 C21 H21 120.0 . . ?
C12 C21 H21 120.0 . . ?
C23 C22 C27 120.5(3) . . ?
C23 C22 N1 119.8(2) . . ?
C27 C22 N1 119.7(2) . . ?
C22 C23 C24 120.1(3) . . ?
C22 C23 H23 120.0 . . ?
C24 C23 H23 120.0 . . ?
C25 C24 C23 119.0(3) . . ?
C25 C24 H24 120.5 . . ?
C23 C24 H24 120.5 . . ?
O2 C25 C24 124.5(3) . . ?
O2 C25 C26 114.7(2) . . ?
C24 C25 C26 120.8(3) . . ?
C27 C26 C25 119.6(3) . . ?
C27 C26 H26 120.2 . . ?
C25 C26 H26 120.2 . . ?
C26 C27 C22 119.9(3) . . ?
C26 C27 H27 120.0 . . ?
C22 C27 H27 120.0 . . ?
O2 C28 H28A 109.5 . . ?
O2 C28 H28B 109.5 . . ?
H28A C28 H28B 109.5 . . ?
O2 C28 H28C 109.5 . . ?
H28A C28 H28C 109.5 . . ?
H28B C28 H28C 109.5 . . ?
C1 N1 C12 122.5(2) . . ?
C1 N1 C22 116.8(2) . . ?
C12 N1 C22 119.5(2) . . ?
C25 O2 C28 116.1(2) . . ?

loop_
_geom_bond_atom_site_label_1
_geom_bond_atom_site_label_2
_geom_bond_distance
_geom_bond_site_symmetry_2
_geom_bond_publ_flag
C1 O1 1.226(3) . ?
C1 N1 1.393(3) . ?
C1 C2 1.473(4) . ?
C2 C3 1.397(4) . ?
C2 C11 1.418(4) . ?
C3 C4 1.454(4) . ?
C3 C13 1.461(4) . ?
C4 C9 1.418(4) . ?
C4 C5 1.425(4) . ?
C5 C6 1.366(4) . ?
C5 H5 0.9500 . ?
C6 C7 1.409(4) . ?
C6 H6 0.9500 . ?
C7 C8 1.342(4) . ?
C7 H7 0.9500 . ?
C8 C9 1.422(4) . ?
C8 H8 0.9500 . ?
C9 C10 1.412(4) . ?
C10 C11 1.370(4) . ?
C10 H10 0.9500 . ?
C11 H11 0.9500 . ?
C12 C13 1.398(4) . ?
C12 N1 1.407(4) . ?
C12 C21 1.419(4) . ?
C13 C14 1.447(4) . ?
C14 C15 1.425(4) . ?
C14 C19 1.425(4) . ?
C15 C16 1.368(4) . ?
C15 H15 0.9500 . ?
C16 C17 1.407(4) . ?
C16 H16 0.9500 . ?
C17 C18 1.369(4) . ?
C17 H17 0.9500 . ?
C18 C19 1.419(4) . ?
C18 H18 0.9500 . ?
C19 C20 1.418(4) . ?
C20 C21 1.360(4) . ?
C20 H20 0.9500 . ?
C21 H21 0.9500 . ?
C22 C23 1.380(4) . ?
C22 C27 1.388(4) . ?
C22 N1 1.456(3) . ?
C23 C24 1.395(4) . ?
C23 H23 0.9500 . ?
C24 C25 1.386(4) . ?
C24 H24 0.9500 . ?
C25 O2 1.384(3) . ?
C25 C26 1.391(4) . ?
C26 C27 1.380(4) . ?
C26 H26 0.9500 . ?
C27 H27 0.9500 . ?
C28 O2 1.420(3) . ?
C28 H28A 0.9800 . ?
C28 H28B 0.9800 . ?
C28 H28C 0.9800 . ?

loop_
_cod_related_entry_id
_cod_related_entry_database
_cod_related_entry_code
1 ChemSpider 30659287
